data_1561981
loop_
_publ_author_name
'Huang, Jing-Jing'
'Xu, Wei'
'Wang, Yan-Ning'
'Yu, Jie-Hui'
'Zhang, Ping'
'Xu, Ji-Qing'

_publ_section_title
;
 New 3-D coordination polymers based on semi-rigid V-shape
 tetracarboxylates
;
_journal_name_full 'Journal of Solid State Chemistry'
_journal_page_first 206
_journal_page_last 214
_journal_paper_doi 10.1016/j.jssc.2015.02.028
_journal_volume 226
_journal_year 2015
_chemical_formula_sum 'C28 H22 N2 Ni O10'
_chemical_formula_weight 605.19
_space_group_IT_number 15
_space_group_name_Hall '-C 2yc'
_space_group_name_H-M_alt 'C 1 2/c 1'
_symmetry_cell_setting monoclinic
_symmetry_space_group_name_H-M 'C 1 2/c 1'
_atom_sites_solution_hydrogens geom
_atom_sites_solution_primary direct
_atom_sites_solution_secondary difmap
_audit_creation_method SHELXL-97
_cell_angle_alpha 90.00
_cell_angle_beta 97.969(6)
_cell_angle_gamma 90.00
_cell_formula_units_Z 4
_cell_length_a 24.190(2)
_cell_length_b 11.8942(13)
_cell_length_c 8.6837(7)
_cell_measurement_temperature 293(2)
_cell_volume 2474.4(4)
_computing_structure_refinement 'SHELXL-97 (Sheldrick, 1997)'
_computing_structure_solution 'SHELXS-97 (Sheldrick, 1990)'
_diffrn_ambient_temperature 293(2)
_diffrn_measured_fraction_theta_full 0.999
_diffrn_measured_fraction_theta_max 0.999
_diffrn_radiation_monochromator graphite
_diffrn_radiation_source 'fine-focus sealed tube'
_diffrn_radiation_type MoK\a
_diffrn_radiation_wavelength 0.71073
_diffrn_reflns_av_R_equivalents 0.0319
_diffrn_reflns_av_sigmaI/netI 0.0316
_diffrn_reflns_limit_h_max 28
_diffrn_reflns_limit_h_min -25
_diffrn_reflns_limit_k_max 8
_diffrn_reflns_limit_k_min -14
_diffrn_reflns_limit_l_max 10
_diffrn_reflns_limit_l_min -9
_diffrn_reflns_number 6819
_diffrn_reflns_theta_full 25.02
_diffrn_reflns_theta_max 25.02
_diffrn_reflns_theta_min 1.70
_exptl_absorpt_coefficient_mu 0.852
_exptl_absorpt_correction_T_max 0.918
_exptl_absorpt_correction_T_min 0.895
_exptl_absorpt_correction_type empirical
_exptl_crystal_colour green
_exptl_crystal_density_diffrn 1.625
_exptl_crystal_density_method 'not measured'
_exptl_crystal_description block
_exptl_crystal_F_000 1248
_exptl_crystal_size_max 0.13
_exptl_crystal_size_mid 0.11
_exptl_crystal_size_min 0.1
_refine_diff_density_max 1.818
_refine_diff_density_min -0.413
_refine_diff_density_rms 0.093
_refine_ls_extinction_method none
_refine_ls_goodness_of_fit_ref 1.079
_refine_ls_hydrogen_treatment constr
_refine_ls_matrix_type full
_refine_ls_number_parameters 187
_refine_ls_number_reflns 2182
_refine_ls_number_restraints 0
_refine_ls_restrained_S_all 1.079
_refine_ls_R_factor_all 0.0602
_refine_ls_R_factor_gt 0.0492
_refine_ls_shift/su_max 0.000
_refine_ls_shift/su_mean 0.000
_refine_ls_structure_factor_coef Fsqd
_refine_ls_weighting_details 'calc w=1/[\s^2^(Fo^2^)+(0.0762P)^2^+11.2563P] where P=(Fo^2^+2Fc^2^)/3'
_refine_ls_weighting_scheme calc
_refine_ls_wR_factor_gt 0.1365
_refine_ls_wR_factor_ref 0.1457
_reflns_number_gt 1786
_reflns_number_total 2182
_reflns_threshold_expression >2sigma(I)
_cod_data_source_file JSSC-2015-226-206.CIF
_cod_data_source_block 3
_cod_original_sg_symbol_H-M C2/c
_cod_database_code 1561981

loop_
_symmetry_equiv_pos_as_xyz
'x, y, z'
'-x, y, -z+1/2'
'x+1/2, y+1/2, z'
'-x+1/2, y+1/2, -z+1/2'
'-x, -y, -z'
'x, -y, z-1/2'
'-x+1/2, -y+1/2, -z'
'x+1/2, -y+1/2, z-1/2'

loop_
_atom_site_label
_atom_site_type_symbol
_atom_site_fract_x
_atom_site_fract_y
_atom_site_fract_z
_atom_site_U_iso_or_equiv
_atom_site_adp_type
_atom_site_occupancy
_atom_site_symmetry_multiplicity
_atom_site_calc_flag
_atom_site_refinement_flags
_atom_site_disorder_assembly
_atom_site_disorder_group
Ni1 Ni 0.0000 0.0000 0.0000 0.0174(2) Uani 1 2 d S . .
O1 O 0.03350(11) 0.1538(2) 0.0593(3) 0.0241(6) Uani 1 1 d . . .
O2 O 0.07622(13) 0.1965(3) -0.1449(3) 0.0349(7) Uani 1 1 d . . .
O3 O 0.21924(18) 0.3843(4) -0.0077(7) 0.0848(16) Uani 1 1 d . . .
O4 O 0.18439(16) 0.2191(3) 0.0509(5) 0.0612(11) Uani 1 1 d . . .
O5 O 0.0047(4) 0.5466(3) 0.2647(10) 0.0208(12) Uiso 0.50 1 d P . .
N1 N -0.07917(13) 0.0692(3) -0.0134(4) 0.0230(7) Uani 1 1 d . . .
C1 C 0.13514(19) 0.4908(4) 0.1322(5) 0.0331(10) Uani 1 1 d . . .
H1A H 0.1693 0.5274 0.1353 0.040 Uiso 1 1 calc R . .
C2 C 0.09194(18) 0.5449(4) 0.1900(5) 0.0307(9) Uani 1 1 d . . .
H2A H 0.0965 0.6176 0.2292 0.037 Uiso 1 1 calc R . .
C3 C 0.04170(18) 0.4887(3) 0.1883(5) 0.0255(9) Uani 1 1 d . . .
C4 C 0.03394(16) 0.3839(3) 0.1205(4) 0.0230(8) Uani 1 1 d . . .
H4A H -0.0007 0.3492 0.1148 0.028 Uiso 1 1 calc R . .
C5 C 0.07712(16) 0.3294(3) 0.0605(4) 0.0214(8) Uani 1 1 d . . .
C6 C 0.12929(16) 0.3830(3) 0.0693(5) 0.0260(9) Uani 1 1 d . . .
C7 C 0.06245(15) 0.2168(3) -0.0149(4) 0.0212(8) Uani 1 1 d . . .
C8 C 0.18011(18) 0.3278(4) 0.0233(6) 0.0393(11) Uani 1 1 d . . .
C9 C -0.12251(18) 0.0304(4) -0.1124(5) 0.0345(10) Uani 1 1 d . . .
H9A H -0.1171 -0.0322 -0.1727 0.041 Uiso 1 1 calc R . .
C10 C -0.17446(19) 0.0789(5) -0.1287(6) 0.0486(13) Uani 1 1 d . . .
H10A H -0.2034 0.0482 -0.1978 0.058 Uiso 1 1 calc R . .
C11 C -0.1839(2) 0.1721(5) -0.0437(6) 0.0511(14) Uani 1 1 d . . .
C12 C -0.1393(2) 0.2122(5) 0.0601(6) 0.0447(12) Uani 1 1 d . . .
H12A H -0.1439 0.2748 0.1214 0.054 Uiso 1 1 calc R . .
C13 C -0.08806(17) 0.1592(4) 0.0720(5) 0.0296(9) Uani 1 1 d . . .
H13A H -0.0587 0.1871 0.1420 0.036 Uiso 1 1 calc R . .
C14 C -0.2409(3) 0.2282(8) -0.0662(8) 0.097(3) Uani 1 1 d . . .
OW1 O 0.0000 -0.0439(3) 0.2500 0.0223(8) Uani 1 2 d S . .

loop_
_atom_site_aniso_label
_atom_site_aniso_U_11
_atom_site_aniso_U_22
_atom_site_aniso_U_33
_atom_site_aniso_U_23
_atom_site_aniso_U_13
_atom_site_aniso_U_12
Ni1 0.0152(4) 0.0157(4) 0.0215(4) -0.0003(3) 0.0034(2) 0.0008(2)
O1 0.0251(14) 0.0202(14) 0.0279(14) -0.0013(11) 0.0065(11) -0.0046(11)
O2 0.0435(18) 0.0334(17) 0.0314(16) -0.0092(13) 0.0180(13) -0.0131(14)
O3 0.051(3) 0.050(2) 0.167(5) 0.020(3) 0.064(3) 0.006(2)
O4 0.051(2) 0.046(2) 0.088(3) -0.003(2) 0.016(2) 0.0029(18)
N1 0.0209(16) 0.0237(18) 0.0246(16) 0.0034(13) 0.0045(13) 0.0019(13)
C1 0.029(2) 0.031(2) 0.040(2) -0.0035(18) 0.0078(19) -0.0111(18)
C2 0.039(2) 0.022(2) 0.033(2) -0.0075(17) 0.0115(18) -0.0088(18)
C3 0.031(2) 0.021(2) 0.025(2) 0.0027(15) 0.0091(17) 0.0014(16)
C4 0.024(2) 0.0213(19) 0.025(2) -0.0011(15) 0.0064(16) -0.0032(15)
C5 0.0232(19) 0.021(2) 0.0200(18) 0.0012(15) 0.0041(15) -0.0001(15)
C6 0.026(2) 0.026(2) 0.027(2) -0.0024(16) 0.0054(16) -0.0025(16)
C7 0.0171(18) 0.022(2) 0.024(2) 0.0006(15) 0.0020(15) 0.0004(15)
C8 0.025(2) 0.040(3) 0.053(3) -0.012(2) 0.005(2) 0.0000(19)
C9 0.027(2) 0.037(2) 0.038(2) -0.0064(19) 0.0027(19) 0.0014(18)
C10 0.025(2) 0.069(4) 0.049(3) -0.014(3) -0.006(2) 0.004(2)
C11 0.026(2) 0.083(4) 0.044(3) -0.010(3) 0.002(2) 0.022(3)
C12 0.036(3) 0.057(3) 0.041(3) -0.012(2) 0.005(2) 0.020(2)
C13 0.024(2) 0.037(2) 0.028(2) -0.0044(17) 0.0028(17) 0.0063(18)
C14 0.041(4) 0.169(8) 0.076(4) -0.034(5) -0.005(3) 0.058(4)
OW1 0.0242(19) 0.0231(19) 0.0204(18) 0.000 0.0064(15) 0.000

loop_
_atom_type_symbol
_atom_type_description
_atom_type_scat_dispersion_real
_atom_type_scat_dispersion_imag
_atom_type_scat_source
C C 0.0033 0.0016 'International Tables Vol C Tables 4.2.6.8 and 6.1.1.4'
H H 0.0000 0.0000 'International Tables Vol C Tables 4.2.6.8 and 6.1.1.4'
N N 0.0061 0.0033 'International Tables Vol C Tables 4.2.6.8 and 6.1.1.4'
O O 0.0106 0.0060 'International Tables Vol C Tables 4.2.6.8 and 6.1.1.4'
Ni Ni 0.3393 1.1124 'International Tables Vol C Tables 4.2.6.8 and 6.1.1.4'

loop_
_geom_angle_atom_site_label_1
_geom_angle_atom_site_label_2
_geom_angle_atom_site_label_3
_geom_angle
_geom_angle_site_symmetry_1
_geom_angle_site_symmetry_3
O1 Ni1 O1 180.0(2) 5 .
O1 Ni1 N1 90.59(12) 5 .
O1 Ni1 N1 89.41(12) . .
O1 Ni1 N1 89.41(12) 5 5
O1 Ni1 N1 90.59(12) . 5
N1 Ni1 N1 180.00(17) . 5
O1 Ni1 OW1 88.98(11) 5 .
O1 Ni1 OW1 91.02(11) . .
N1 Ni1 OW1 91.31(9) . .
N1 Ni1 OW1 88.69(9) 5 .
O1 Ni1 OW1 91.02(11) 5 5
O1 Ni1 OW1 88.98(11) . 5
N1 Ni1 OW1 88.69(9) . 5
N1 Ni1 OW1 91.31(9) 5 5
OW1 Ni1 OW1 180.00(19) . 5
C7 O1 Ni1 129.3(2) . .
O5 O5 C3 93(3) 2 .
O5 O5 C3 74(3) 2 2
C3 O5 C3 119.3(4) . 2
C13 N1 C9 117.3(3) . .
C13 N1 Ni1 120.4(3) . .
C9 N1 Ni1 122.2(3) . .
C2 C1 C6 122.1(4) . .
C1 C2 C3 118.6(4) . .
O5 C3 C4 126.9(4) . .
O5 C3 C2 112.6(4) . .
C4 C3 C2 120.5(4) . .
O5 C3 O5 12.9(6) . 2
C4 C3 O5 119.5(4) . 2
C2 C3 O5 119.3(4) . 2
C3 C4 C5 121.1(4) . .
C4 C5 C6 118.9(3) . .
C4 C5 C7 115.6(3) . .
C6 C5 C7 125.4(3) . .
C1 C6 C5 118.7(4) . .
C1 C6 C8 117.8(4) . .
C5 C6 C8 123.5(4) . .
O2 C7 O1 125.8(4) . .
O2 C7 C5 119.3(3) . .
O1 C7 C5 114.7(3) . .
O3 C8 O4 122.5(4) . .
O3 C8 C6 120.6(4) . .
O4 C8 C6 115.4(4) . .
N1 C9 C10 123.0(4) . .
C11 C10 C9 120.3(4) . .
C10 C11 C12 117.0(4) . .
C10 C11 C14 120.2(5) . .
C12 C11 C14 122.8(5) . .
C13 C12 C11 119.9(4) . .
N1 C13 C12 122.4(4) . .
C14 C14 C11 116.3(7) 7_455 .
Ni1 OW1 Ni1 152.94(19) 2 .

loop_
_geom_bond_atom_site_label_1
_geom_bond_atom_site_label_2
_geom_bond_distance
_geom_bond_site_symmetry_2
Ni1 O1 2.038(3) 5
Ni1 O1 2.038(3) .
Ni1 N1 2.073(3) .
Ni1 N1 2.073(3) 5
Ni1 OW1 2.2329(9) .
Ni1 OW1 2.2329(9) 5
O1 C7 1.262(4) .
O2 C7 1.244(5) .
O3 C8 1.221(6) .
O4 C8 1.317(6) .
O5 O5 0.317(16) 2
O5 C3 1.372(10) .
O5 C3 1.422(9) 2
N1 C13 1.336(5) .
N1 C9 1.342(5) .
C1 C2 1.380(6) .
C1 C6 1.393(6) .
C2 C3 1.385(6) .
C3 C4 1.380(5) .
C3 O5 1.422(9) 2
C4 C5 1.390(5) .
C5 C6 1.406(5) .
C5 C7 1.511(5) .
C6 C8 1.496(6) .
C9 C10 1.372(6) .
C10 C11 1.369(7) .
C11 C12 1.392(7) .
C11 C14 1.519(7) .
C12 C13 1.382(6) .
C14 C14 1.388(13) 7_455
OW1 Ni1 2.2329(9) 2
